data_7026678
loop_
_publ_author_name
'Jones, Cameron'
'Furness, Leigh'
'Nembenna, Sharanappa'
'Rose, Richard P.'
'Aldridge, Simon'
'Stasch, Andreas'

_publ_section_title
;
 Bulky guanidinato and amidinato zinc complexes and their comparative
 stabilities.
;
_journal_issue 37
_journal_name_full 'Dalton transactions (Cambridge, England : 2003)'
_journal_page_first 8788
_journal_page_last 8795
_journal_paper_doi 10.1039/c0dt00589d
_journal_volume 39
_journal_year 2010
_chemical_formula_sum 'C39 H68 Br2 Li N3 O2 Zn'
_chemical_formula_weight 843.09
_chemical_name_systematic
;
?
;
_space_group_IT_number 2
_symmetry_cell_setting triclinic
_symmetry_space_group_name_Hall '-P 1'
_symmetry_space_group_name_H-M 'P -1'
_atom_sites_solution_hydrogens geom
_atom_sites_solution_primary direct
_atom_sites_solution_secondary difmap
_audit_creation_method SHELXL-97
_cell_angle_alpha 66.40(3)
_cell_angle_beta 85.15(3)
_cell_angle_gamma 75.77(3)
_cell_formula_units_Z 2
_cell_length_a 9.3323(19)
_cell_length_b 14.519(3)
_cell_length_c 18.076(4)
_cell_measurement_temperature 123(2)
_cell_volume 2175.2(10)
_computing_structure_refinement 'SHELXL-97 (Sheldrick, 1997)'
_computing_structure_solution 'SHELXS-97 (Sheldrick, 1990)'
_diffrn_ambient_temperature 123(2)
_diffrn_measured_fraction_theta_full 0.985
_diffrn_measured_fraction_theta_max 0.985
_diffrn_measurement_device_type 'Nonius Kappa CCD'
_diffrn_radiation_monochromator graphite
_diffrn_radiation_source 'fine-focus sealed tube'
_diffrn_radiation_type MoK\a
_diffrn_radiation_wavelength 0.71073
_diffrn_reflns_av_R_equivalents 0.0316
_diffrn_reflns_av_sigmaI/netI 0.0478
_diffrn_reflns_limit_h_max 11
_diffrn_reflns_limit_h_min -11
_diffrn_reflns_limit_k_max 17
_diffrn_reflns_limit_k_min -17
_diffrn_reflns_limit_l_max 21
_diffrn_reflns_limit_l_min -22
_diffrn_reflns_number 15510
_diffrn_reflns_theta_full 26.00
_diffrn_reflns_theta_max 26.00
_diffrn_reflns_theta_min 2.98
_exptl_absorpt_coefficient_mu 2.434
_exptl_absorpt_correction_T_max 0.528
_exptl_absorpt_correction_T_min 0.388
_exptl_absorpt_correction_type multi-scan
_exptl_absorpt_process_details 'Sortav (Blessing 1995)'
_exptl_crystal_colour colourless
_exptl_crystal_density_diffrn 1.287
_exptl_crystal_density_method 'not measured'
_exptl_crystal_description block
_exptl_crystal_F_000 884
_exptl_crystal_size_max 0.50
_exptl_crystal_size_mid 0.40
_exptl_crystal_size_min 0.30
_refine_diff_density_max 0.936
_refine_diff_density_min -0.696
_refine_diff_density_rms 0.076
_refine_ls_extinction_method none
_refine_ls_goodness_of_fit_ref 1.027
_refine_ls_hydrogen_treatment constr
_refine_ls_matrix_type full
_refine_ls_number_parameters 445
_refine_ls_number_reflns 8431
_refine_ls_number_restraints 20
_refine_ls_restrained_S_all 1.045
_refine_ls_R_factor_all 0.0623
_refine_ls_R_factor_gt 0.0416
_refine_ls_shift/su_max 0.002
_refine_ls_shift/su_mean 0.000
_refine_ls_structure_factor_coef Fsqd
_refine_ls_weighting_details 'calc w=1/[\s^2^(Fo^2^)+(0.0474P)^2^+2.2622P] where P=(Fo^2^+2Fc^2^)/3'
_refine_ls_weighting_scheme calc
_refine_ls_wR_factor_gt 0.0971
_refine_ls_wR_factor_ref 0.1059
_reflns_number_gt 6490
_reflns_number_total 8431
_reflns_threshold_expression >2sigma(I)
_cod_data_source_file c0dt00589d.txt
_cod_data_source_block ccompound4
_cod_original_cell_volume 2175.3(8)
_cod_original_sg_symbol_H-M P-1
_cod_database_code 7026678

loop_
_symmetry_equiv_pos_as_xyz
'x, y, z'
'-x, -y, -z'

loop_
_atom_site_label
_atom_site_type_symbol
_atom_site_fract_x
_atom_site_fract_y
_atom_site_fract_z
_atom_site_U_iso_or_equiv
_atom_site_adp_type
_atom_site_occupancy
_atom_site_symmetry_multiplicity
_atom_site_calc_flag
_atom_site_refinement_flags
_atom_site_disorder_assembly
_atom_site_disorder_group
Br1 Br 0.33784(4) 0.15555(2) 0.34669(2) 0.03604(11) Uani 1 1 d . A .
Br2 Br 0.55745(4) 0.26796(3) 0.16801(2) 0.04118(12) Uani 1 1 d . A .
Zn1 Zn 0.35167(4) 0.32274(3) 0.24287(2) 0.02380(11) Uani 1 1 d . . .
O1 O 0.7300(8) 0.0339(7) 0.3371(5) 0.042(2) Uiso 0.376(9) 1 d PD A 1
O2 O 0.5757(7) -0.0190(4) 0.2493(4) 0.0431(17) Uiso 0.576(14) 1 d PD A 1
N1 N 0.3222(3) 0.46220(19) 0.24454(15) 0.0205(5) Uani 1 1 d . . .
N2 N 0.0802(3) 0.58610(19) 0.20220(15) 0.0213(6) Uani 1 1 d . . .
N3 N 0.1323(3) 0.41526(19) 0.20811(15) 0.0216(6) Uani 1 1 d . . .
C1 C 0.1796(3) 0.5013(2) 0.21922(17) 0.0196(6) Uani 1 1 d . . .
C2 C 0.4112(3) 0.5136(2) 0.26778(19) 0.0225(7) Uani 1 1 d . . .
C3 C 0.4678(3) 0.4666(2) 0.34752(19) 0.0228(7) Uani 1 1 d . . .
C4 C 0.5529(4) 0.5166(3) 0.3724(2) 0.0291(7) Uani 1 1 d . . .
H4 H 0.5905 0.4864 0.4262 0.035 Uiso 1 1 calc R . .
C5 C 0.5830(4) 0.6091(3) 0.3196(2) 0.0312(8) Uani 1 1 d . . .
H5 H 0.6354 0.6445 0.3381 0.037 Uiso 1 1 calc R . .
C6 C 0.5368(4) 0.6499(3) 0.2404(2) 0.0303(8) Uani 1 1 d . . .
H6 H 0.5626 0.7117 0.2040 0.036 Uiso 1 1 calc R . .
C7 C 0.4530(3) 0.6031(2) 0.2118(2) 0.0252(7) Uani 1 1 d . . .
C8 C 0.4457(4) 0.3620(3) 0.40593(19) 0.0269(7) Uani 1 1 d . . .
H8 H 0.3694 0.3444 0.3815 0.032 Uiso 1 1 calc R . .
C9 C 0.5888(4) 0.2791(3) 0.4154(2) 0.0431(10) Uani 1 1 d . . .
H9A H 0.6220 0.2806 0.3621 0.065 Uiso 1 1 calc R . .
H9B H 0.5707 0.2110 0.4491 0.065 Uiso 1 1 calc R . .
H9C H 0.6652 0.2928 0.4410 0.065 Uiso 1 1 calc R . .
C10 C 0.3909(5) 0.3588(3) 0.4882(2) 0.0423(10) Uani 1 1 d . . .
H10A H 0.4673 0.3694 0.5159 0.064 Uiso 1 1 calc R . .
H10B H 0.3689 0.2914 0.5204 0.064 Uiso 1 1 calc R . .
H10C H 0.3010 0.4134 0.4815 0.064 Uiso 1 1 calc R . .
C11 C 0.4207(4) 0.6414(2) 0.1223(2) 0.0285(7) Uani 1 1 d . . .
H11 H 0.3188 0.6345 0.1162 0.034 Uiso 1 1 calc R . .
C12 C 0.4263(4) 0.7538(3) 0.0737(2) 0.0454(10) Uani 1 1 d . . .
H12A H 0.5287 0.7605 0.0712 0.068 Uiso 1 1 calc R . .
H12B H 0.3656 0.7973 0.0999 0.068 Uiso 1 1 calc R . .
H12C H 0.3881 0.7759 0.0189 0.068 Uiso 1 1 calc R . .
C13 C 0.5294(4) 0.5726(3) 0.0860(2) 0.0361(8) Uani 1 1 d . . .
H13A H 0.5007 0.5925 0.0298 0.054 Uiso 1 1 calc R . .
H13B H 0.5272 0.5001 0.1172 0.054 Uiso 1 1 calc R . .
H13C H 0.6296 0.5816 0.0879 0.054 Uiso 1 1 calc R . .
C14 C 0.0898(3) 0.6831(2) 0.19894(19) 0.0216(7) Uani 1 1 d . . .
C15 C 0.1105(3) 0.7030(2) 0.2675(2) 0.0251(7) Uani 1 1 d . . .
C16 C 0.1138(4) 0.8030(3) 0.2563(2) 0.0324(8) Uani 1 1 d . . .
H16 H 0.1322 0.8162 0.3016 0.039 Uiso 1 1 calc R . .
C17 C 0.0912(5) 0.8838(3) 0.1813(2) 0.0400(9) Uani 1 1 d . . .
H17 H 0.0976 0.9509 0.1748 0.048 Uiso 1 1 calc R . .
C18 C 0.0591(4) 0.8653(3) 0.1160(2) 0.0346(8) Uani 1 1 d . . .
H18 H 0.0386 0.9213 0.0649 0.042 Uiso 1 1 calc R . .
C19 C 0.0560(4) 0.7675(2) 0.1231(2) 0.0261(7) Uani 1 1 d . . .
C20 C 0.1115(3) 0.6206(2) 0.35187(19) 0.0234(7) Uani 1 1 d . . .
H20 H 0.1658 0.5527 0.3506 0.028 Uiso 1 1 calc R . .
C21 C 0.1858(4) 0.6386(3) 0.4157(2) 0.0316(8) Uani 1 1 d . . .
H21A H 0.2860 0.6468 0.3986 0.047 Uiso 1 1 calc R . .
H21B H 0.1908 0.5792 0.4673 0.047 Uiso 1 1 calc R . .
H21C H 0.1281 0.7012 0.4219 0.047 Uiso 1 1 calc R . .
C22 C -0.0492(4) 0.6147(3) 0.3754(2) 0.0321(8) Uani 1 1 d . . .
H22A H -0.1035 0.6796 0.3791 0.048 Uiso 1 1 calc R . .
H22B H -0.0504 0.5574 0.4277 0.048 Uiso 1 1 calc R . .
H22C H -0.0962 0.6034 0.3343 0.048 Uiso 1 1 calc R . .
C23 C 0.0073(4) 0.7507(2) 0.05217(19) 0.0268(7) Uani 1 1 d . . .
H23 H 0.0636 0.6807 0.0561 0.032 Uiso 1 1 calc R . .
C24 C 0.0371(6) 0.8282(3) -0.0302(2) 0.0513(11) Uani 1 1 d . . .
H24A H -0.0221 0.8972 -0.0375 0.077 Uiso 1 1 calc R . .
H24B H 0.0103 0.8086 -0.0723 0.077 Uiso 1 1 calc R . .
H24C H 0.1423 0.8287 -0.0341 0.077 Uiso 1 1 calc R . .
C25 C -0.1569(4) 0.7490(4) 0.0610(3) 0.0482(10) Uani 1 1 d . . .
H25A H -0.1735 0.6990 0.1147 0.072 Uiso 1 1 calc R . .
H25B H -0.1862 0.7290 0.0198 0.072 Uiso 1 1 calc R . .
H25C H -0.2159 0.8179 0.0540 0.072 Uiso 1 1 calc R . .
C26 C 0.0910(4) 0.4436(2) 0.12207(19) 0.0270(7) Uani 1 1 d . . .
H26 H 0.0003 0.5012 0.1068 0.032 Uiso 1 1 calc R . .
C27 C 0.2154(4) 0.4783(3) 0.0656(2) 0.0318(8) Uani 1 1 d . . .
H27A H 0.2413 0.5351 0.0737 0.048 Uiso 1 1 calc R . .
H27B H 0.1829 0.5019 0.0095 0.048 Uiso 1 1 calc R . .
H27C H 0.3022 0.4203 0.0772 0.048 Uiso 1 1 calc R . .
C28 C 0.0587(4) 0.3502(3) 0.1133(2) 0.0386(9) Uani 1 1 d . . .
H28A H 0.1430 0.2909 0.1344 0.058 Uiso 1 1 calc R . .
H28B H 0.0424 0.3664 0.0561 0.058 Uiso 1 1 calc R . .
H28C H -0.0299 0.3335 0.1437 0.058 Uiso 1 1 calc R . .
C29 C 0.0109(3) 0.3773(2) 0.2658(2) 0.0260(7) Uani 1 1 d . . .
H29 H 0.0133 0.3064 0.2695 0.031 Uiso 1 1 calc R . .
C30 C 0.0406(4) 0.3672(3) 0.3506(2) 0.0288(7) Uani 1 1 d . . .
H30A H 0.1409 0.3256 0.3682 0.043 Uiso 1 1 calc R . .
H30B H -0.0311 0.3335 0.3878 0.043 Uiso 1 1 calc R . .
H30C H 0.0311 0.4360 0.3505 0.043 Uiso 1 1 calc R . .
C31 C -0.1450(4) 0.4424(3) 0.2387(2) 0.0345(8) Uani 1 1 d . . .
H31A H -0.1506 0.5136 0.2319 0.052 Uiso 1 1 calc R . .
H31B H -0.2158 0.4137 0.2795 0.052 Uiso 1 1 calc R . .
H31C H -0.1690 0.4417 0.1872 0.052 Uiso 1 1 calc R . .
C32 C 0.7649(16) -0.0073(9) 0.4285(7) 0.038(4) Uiso 0.376(9) 1 d PD A 1
H32A H 0.6769 0.0057 0.4607 0.046 Uiso 0.376(9) 1 calc PR A 1
H32B H 0.8462 0.0178 0.4404 0.046 Uiso 0.376(9) 1 calc PR A 1
C33 C 0.8154(14) -0.1274(8) 0.4365(7) 0.045(3) Uiso 0.376(9) 1 d PD A 1
H33A H 0.7559 -0.1370 0.3992 0.068 Uiso 0.376(9) 1 calc PR A 1
H33B H 0.8004 -0.1738 0.4920 0.068 Uiso 0.376(9) 1 calc PR A 1
H33C H 0.9202 -0.1431 0.4232 0.068 Uiso 0.376(9) 1 calc PR A 1
C34 C 0.8616(17) 0.0437(14) 0.2900(11) 0.096(6) Uiso 0.376(9) 1 d PD A 1
H34A H 0.8359 0.0787 0.2317 0.115 Uiso 0.376(9) 1 calc PR A 1
H34B H 0.9268 -0.0254 0.3002 0.115 Uiso 0.376(9) 1 calc PR A 1
C35 C 0.937(3) 0.106(2) 0.315(2) 0.171(12) Uiso 0.376(9) 1 d PD A 1
H35A H 0.8965 0.1797 0.2840 0.257 Uiso 0.376(9) 1 calc PR A 1
H35B H 1.0436 0.0891 0.3049 0.257 Uiso 0.376(9) 1 calc PR A 1
H35C H 0.9223 0.0903 0.3728 0.257 Uiso 0.376(9) 1 calc PR A 1
C36 C 0.6804(13) -0.0307(10) 0.1892(7) 0.088(4) Uiso 0.576(14) 1 d PD A 1
H36A H 0.7389 -0.1030 0.2088 0.106 Uiso 0.576(14) 1 calc PR A 1
H36B H 0.7494 0.0145 0.1811 0.106 Uiso 0.576(14) 1 calc PR A 1
C37 C 0.6053(14) -0.0029(9) 0.1060(7) 0.083(4) Uiso 0.576(14) 1 d PD A 1
H37A H 0.5769 -0.0636 0.1063 0.125 Uiso 0.576(14) 1 calc PR A 1
H37B H 0.6750 0.0189 0.0624 0.125 Uiso 0.576(14) 1 calc PR A 1
H37C H 0.5171 0.0535 0.0975 0.125 Uiso 0.576(14) 1 calc PR A 1
C38 C 0.5346(15) -0.1149(8) 0.2807(7) 0.075(3) Uiso 0.576(14) 1 d PD A 1
H38A H 0.6217 -0.1717 0.3059 0.090 Uiso 0.576(14) 1 calc PR A 1
H38B H 0.4965 -0.1268 0.2366 0.090 Uiso 0.576(14) 1 calc PR A 1
C39 C 0.4223(12) -0.1131(8) 0.3398(6) 0.053(3) Uiso 0.576(14) 1 d PD A 1
H39A H 0.3305 -0.0652 0.3128 0.080 Uiso 0.576(14) 1 calc PR A 1
H39B H 0.4547 -0.0903 0.3784 0.080 Uiso 0.576(14) 1 calc PR A 1
H39C H 0.4049 -0.1826 0.3684 0.080 Uiso 0.576(14) 1 calc PR A 1
Li1 Li 0.5627(8) 0.0925(5) 0.2780(4) 0.0481(18) Uani 1 1 d D . .
O1A O 0.7464(5) 0.0624(4) 0.3501(3) 0.0349(12) Uiso 0.624(9) 1 d PD A 2
O2A O 0.5227(14) -0.0023(7) 0.2246(7) 0.071(3) Uiso 0.424(14) 1 d PD A 2
C32A C 0.7346(9) -0.0222(6) 0.4253(5) 0.047(3) Uiso 0.624(9) 1 d PD A 2
H32C H 0.6483 -0.0487 0.4219 0.056 Uiso 0.624(9) 1 calc PR A 2
H32D H 0.7160 0.0039 0.4690 0.056 Uiso 0.624(9) 1 calc PR A 2
C33A C 0.8694(10) -0.1096(7) 0.4472(5) 0.064(2) Uiso 0.624(9) 1 d PD A 2
H33D H 0.8755 -0.1465 0.4116 0.096 Uiso 0.624(9) 1 calc PR A 2
H33E H 0.8631 -0.1572 0.5034 0.096 Uiso 0.624(9) 1 calc PR A 2
H33F H 0.9578 -0.0822 0.4409 0.096 Uiso 0.624(9) 1 calc PR A 2
C36A C 0.6310(18) 0.0005(14) 0.1552(10) 0.086(5) Uiso 0.424(14) 1 d PD A 2
H36C H 0.6794 0.0593 0.1369 0.103 Uiso 0.424(14) 1 calc PR A 2
H36D H 0.7049 -0.0655 0.1659 0.103 Uiso 0.424(14) 1 calc PR A 2
C37A C 0.502(3) 0.0171(17) 0.1011(12) 0.133(8) Uiso 0.424(14) 1 d PD A 2
H37D H 0.4784 -0.0493 0.1127 0.199 Uiso 0.424(14) 1 calc PR A 2
H37E H 0.5303 0.0469 0.0444 0.199 Uiso 0.424(14) 1 calc PR A 2
H37F H 0.4161 0.0644 0.1113 0.199 Uiso 0.424(14) 1 calc PR A 2
C38A C 0.466(2) -0.0972(12) 0.2710(9) 0.088(5) Uiso 0.424(14) 1 d PD A 2
H38C H 0.5506 -0.1578 0.2858 0.106 Uiso 0.424(14) 1 calc PR A 2
H38D H 0.4001 -0.1049 0.2345 0.106 Uiso 0.424(14) 1 calc PR A 2
C39A C 0.3792(19) -0.1009(13) 0.3489(9) 0.071(5) Uiso 0.424(14) 1 d PD A 2
H39D H 0.4488 -0.1146 0.3918 0.107 Uiso 0.424(14) 1 calc PR A 2
H39E H 0.3256 -0.1561 0.3659 0.107 Uiso 0.424(14) 1 calc PR A 2
H39F H 0.3088 -0.0345 0.3383 0.107 Uiso 0.424(14) 1 calc PR A 2
C34A C 0.8677(9) 0.1123(6) 0.3299(5) 0.051(2) Uiso 0.624(9) 1 d PD A 2
H34C H 0.9232 0.0938 0.3800 0.061 Uiso 0.624(9) 1 calc PR A 2
H34D H 0.8274 0.1880 0.3075 0.061 Uiso 0.624(9) 1 calc PR A 2
C35A C 0.9705(8) 0.0861(6) 0.2720(4) 0.050(2) Uiso 0.624(9) 1 d PD A 2
H35D H 1.0117 0.0113 0.2935 0.075 Uiso 0.624(9) 1 calc PR A 2
H35E H 1.0508 0.1219 0.2628 0.075 Uiso 0.624(9) 1 calc PR A 2
H35F H 0.9182 0.1075 0.2209 0.075 Uiso 0.624(9) 1 calc PR A 2

loop_
_atom_site_aniso_label
_atom_site_aniso_U_11
_atom_site_aniso_U_22
_atom_site_aniso_U_33
_atom_site_aniso_U_23
_atom_site_aniso_U_13
_atom_site_aniso_U_12
Br1 0.0443(2) 0.02184(18) 0.0341(2) -0.00623(15) 0.00503(16) -0.00342(15)
Br2 0.0475(2) 0.0311(2) 0.0281(2) -0.00657(15) 0.00925(16) 0.00891(16)
Zn1 0.0288(2) 0.01983(19) 0.0205(2) -0.00848(15) -0.00063(15) -0.00042(15)
N1 0.0223(13) 0.0216(13) 0.0173(13) -0.0088(11) -0.0017(11) -0.0017(10)
N2 0.0235(13) 0.0202(13) 0.0202(14) -0.0084(11) 0.0003(11) -0.0041(11)
N3 0.0251(14) 0.0197(13) 0.0208(14) -0.0093(11) -0.0031(11) -0.0035(11)
C1 0.0266(16) 0.0203(15) 0.0134(15) -0.0081(12) 0.0027(12) -0.0062(13)
C2 0.0217(16) 0.0247(16) 0.0226(17) -0.0125(13) 0.0031(13) -0.0037(13)
C3 0.0219(16) 0.0274(17) 0.0211(17) -0.0136(14) 0.0013(13) -0.0024(13)
C4 0.0230(17) 0.040(2) 0.0274(18) -0.0182(16) -0.0010(14) -0.0038(14)
C5 0.0225(17) 0.039(2) 0.041(2) -0.0240(17) 0.0033(15) -0.0095(15)
C6 0.0268(18) 0.0298(18) 0.037(2) -0.0149(16) 0.0062(15) -0.0089(14)
C7 0.0234(16) 0.0237(16) 0.0266(18) -0.0102(14) 0.0032(14) -0.0025(13)
C8 0.0270(17) 0.0328(18) 0.0194(17) -0.0094(14) -0.0039(14) -0.0042(14)
C9 0.041(2) 0.031(2) 0.046(2) -0.0108(18) 0.0073(18) -0.0005(17)
C10 0.058(3) 0.036(2) 0.027(2) -0.0108(16) 0.0090(18) -0.0055(18)
C11 0.0268(17) 0.0285(18) 0.0254(18) -0.0046(14) 0.0005(14) -0.0080(14)
C12 0.041(2) 0.040(2) 0.043(2) 0.0000(18) -0.0039(18) -0.0142(18)
C13 0.0281(18) 0.052(2) 0.0235(18) -0.0122(17) 0.0036(15) -0.0070(16)
C14 0.0226(16) 0.0212(16) 0.0210(16) -0.0088(13) -0.0003(13) -0.0042(12)
C15 0.0253(17) 0.0245(16) 0.0259(18) -0.0118(14) 0.0013(14) -0.0034(13)
C16 0.048(2) 0.0257(18) 0.0287(19) -0.0154(15) -0.0056(16) -0.0066(15)
C17 0.065(3) 0.0228(18) 0.036(2) -0.0138(16) -0.0026(19) -0.0121(17)
C18 0.056(2) 0.0226(17) 0.0253(19) -0.0087(14) -0.0036(17) -0.0082(16)
C19 0.0315(18) 0.0205(16) 0.0256(18) -0.0097(14) -0.0023(14) -0.0028(13)
C20 0.0276(17) 0.0220(16) 0.0206(17) -0.0101(13) -0.0012(13) -0.0024(13)
C21 0.0355(19) 0.0335(19) 0.0265(18) -0.0145(15) -0.0032(15) -0.0032(15)
C22 0.0296(18) 0.0365(19) 0.031(2) -0.0160(16) 0.0044(15) -0.0060(15)
C23 0.0369(19) 0.0205(16) 0.0227(17) -0.0084(13) -0.0031(15) -0.0050(14)
C24 0.094(3) 0.041(2) 0.026(2) -0.0103(18) -0.005(2) -0.032(2)
C25 0.041(2) 0.067(3) 0.044(2) -0.031(2) -0.0039(19) -0.008(2)
C26 0.0344(19) 0.0228(16) 0.0239(18) -0.0110(14) -0.0061(14) -0.0014(14)
C27 0.038(2) 0.0336(19) 0.0184(17) -0.0108(15) -0.0029(15) 0.0036(15)
C28 0.054(2) 0.0312(19) 0.036(2) -0.0184(17) -0.0130(18) -0.0047(17)
C29 0.0269(17) 0.0228(16) 0.0282(18) -0.0085(14) 0.0018(14) -0.0086(13)
C30 0.0308(18) 0.0288(18) 0.0239(18) -0.0081(14) 0.0069(14) -0.0081(14)
C31 0.0293(19) 0.0329(19) 0.041(2) -0.0138(17) 0.0022(16) -0.0092(15)
Li1 0.066(5) 0.026(3) 0.040(4) -0.012(3) 0.015(3) 0.006(3)

loop_
_atom_type_symbol
_atom_type_description
_atom_type_scat_dispersion_real
_atom_type_scat_dispersion_imag
_atom_type_scat_source
C C 0.0033 0.0016 'International Tables Vol C Tables 4.2.6.8 and 6.1.1.4'
H H 0.0000 0.0000 'International Tables Vol C Tables 4.2.6.8 and 6.1.1.4'
Li Li -0.0003 0.0001 'International Tables Vol C Tables 4.2.6.8 and 6.1.1.4'
N N 0.0061 0.0033 'International Tables Vol C Tables 4.2.6.8 and 6.1.1.4'
O O 0.0106 0.0060 'International Tables Vol C Tables 4.2.6.8 and 6.1.1.4'
Zn Zn 0.2839 1.4301 'International Tables Vol C Tables 4.2.6.8 and 6.1.1.4'
Br Br -0.2901 2.4595 'International Tables Vol C Tables 4.2.6.8 and 6.1.1.4'

loop_
_geom_angle_atom_site_label_1
_geom_angle_atom_site_label_2
_geom_angle_atom_site_label_3
_geom_angle
Zn1 Br1 Li1 83.07(15)
Zn1 Br2 Li1 83.23(14)
N1 Zn1 N3 66.87(10)
N1 Zn1 Br2 117.85(8)
N3 Zn1 Br2 132.83(7)
N1 Zn1 Br1 132.73(8)
N3 Zn1 Br1 109.03(8)
Br2 Zn1 Br1 99.23(4)
C34 O1 C32 111.5(10)
C34 O1 Li1 113.7(9)
C32 O1 Li1 133.7(7)
C38 O2 C36 102.1(7)
C38 O2 Li1 138.4(6)
C36 O2 Li1 117.9(6)
C1 N1 C2 125.6(2)
C1 N1 Zn1 99.51(18)
C2 N1 Zn1 134.8(2)
C1 N2 C14 130.3(3)
C26 N3 C1 112.1(2)
C26 N3 C29 111.7(2)
C1 N3 C29 112.7(2)
C26 N3 Zn1 114.54(19)
C1 N3 Zn1 88.23(16)
C29 N3 Zn1 115.54(19)
N2 C1 N1 139.2(3)
N2 C1 N3 115.4(3)
N1 C1 N3 105.4(2)
C3 C2 C7 120.4(3)
C3 C2 N1 117.4(3)
C7 C2 N1 121.9(3)
C4 C3 C2 118.6(3)
C4 C3 C8 118.9(3)
C2 C3 C8 122.4(3)
C5 C4 C3 120.9(3)
C6 C5 C4 119.8(3)
C5 C6 C7 121.8(3)
C6 C7 C2 117.9(3)
C6 C7 C11 120.8(3)
C2 C7 C11 121.1(3)
C3 C8 C10 114.2(3)
C3 C8 C9 110.2(3)
C10 C8 C9 110.0(3)
C7 C11 C12 114.6(3)
C7 C11 C13 109.8(3)
C12 C11 C13 108.9(3)
N2 C14 C15 124.2(3)
N2 C14 C19 116.2(3)
C15 C14 C19 119.0(3)
C16 C15 C14 118.5(3)
C16 C15 C20 120.3(3)
C14 C15 C20 120.8(3)
C17 C16 C15 122.0(3)
C18 C17 C16 118.9(3)
C17 C18 C19 121.6(3)
C18 C19 C14 119.4(3)
C18 C19 C23 120.6(3)
C14 C19 C23 119.9(3)
C15 C20 C21 114.1(3)
C15 C20 C22 108.2(3)
C21 C20 C22 109.9(3)
C24 C23 C19 114.6(3)
C24 C23 C25 111.0(3)
C19 C23 C25 108.8(3)
N3 C26 C27 111.0(3)
N3 C26 C28 109.6(3)
C27 C26 C28 109.1(3)
C30 C29 N3 111.4(3)
C30 C29 C31 109.4(3)
N3 C29 C31 114.7(3)
O1 C32 C33 92.4(9)
O1 C34 C35 106.9(17)
O2 C36 C37 112.9(9)
O2 C38 C39 108.8(8)
O1 Li1 O2 93.6(5)
O1 Li1 O2A 110.7(6)
O2 Li1 O2A 17.2(3)
O1 Li1 O1A 15.5(3)
O2 Li1 O1A 109.0(4)
O2A Li1 O1A 126.1(5)
O1 Li1 Br1 116.3(4)
O2 Li1 Br1 121.0(4)
O2A Li1 Br1 112.0(4)
O1A Li1 Br1 107.2(3)
O1 Li1 Br2 114.6(4)
O2 Li1 Br2 118.9(3)
O2A Li1 Br2 107.9(4)
O1A Li1 Br2 104.5(3)
Br1 Li1 Br2 94.28(19)
C34A O1A C32A 124.3(6)
C34A O1A Li1 127.9(5)
C32A O1A Li1 107.8(5)
C38A O2A C36A 120.3(11)
C38A O2A Li1 122.5(9)
C36A O2A Li1 109.4(8)
O1A C32A C33A 113.7(7)
C37A C36A O2A 89.5(13)
O2A C38A C39A 116.9(12)
O1A C34A C35A 114.9(6)

loop_
_geom_bond_atom_site_label_1
_geom_bond_atom_site_label_2
_geom_bond_distance
Br1 Zn1 2.4285(11)
Br1 Li1 2.512(6)
Br2 Zn1 2.4129(9)
Br2 Li1 2.519(6)
Zn1 N1 1.988(2)
Zn1 N3 2.141(3)
O1 C34 1.436(14)
O1 C32 1.549(12)
O1 Li1 1.791(9)
O2 C38 1.415(10)
O2 C36 1.432(10)
O2 Li1 1.861(8)
N1 C1 1.351(4)
N1 C2 1.428(4)
N2 C1 1.286(4)
N2 C14 1.411(4)
N3 C26 1.499(4)
N3 C1 1.511(4)
N3 C29 1.524(4)
C2 C3 1.409(4)
C2 C7 1.412(4)
C3 C4 1.401(5)
C3 C8 1.516(5)
C4 C5 1.382(5)
C5 C6 1.373(5)
C6 C7 1.397(5)
C7 C11 1.515(5)
C8 C10 1.518(5)
C8 C9 1.531(5)
C11 C12 1.525(5)
C11 C13 1.540(5)
C14 C15 1.418(4)
C14 C19 1.421(4)
C15 C16 1.392(4)
C15 C20 1.514(4)
C16 C17 1.383(5)
C17 C18 1.382(5)
C18 C19 1.382(4)
C19 C23 1.521(4)
C20 C21 1.531(5)
C20 C22 1.537(4)
C23 C24 1.518(5)
C23 C25 1.532(5)
C26 C27 1.523(5)
C26 C28 1.528(5)
C29 C30 1.523(5)
C29 C31 1.525(5)
C32 C33 1.641(13)
C34 C35 1.492(18)
C36 C37 1.571(13)
C38 C39 1.435(12)
Li1 O2A 2.083(11)
Li1 O1A 2.094(8)
O1A C34A 1.436(8)
O1A C32A 1.441(8)
O2A C38A 1.499(13)
O2A C36A 1.537(14)
C32A C33A 1.499(10)
C36A C37A 1.523(16)
C38A C39A 1.551(15)
C34A C35A 1.459(10)
